data_4333404
loop_
_publ_author_name
'Huerta, Ra\'ul'
'Flores-Figueroa, Aar\'on'
'Ugalde-Sald\'ivar, V\'ictor M.'
'Castillo, Ivan'

_publ_section_title
;
 Electrochemical Behavior of an Aminotrithioether Ligand:&#x00A0;
 Copper(II)-Mediated Oxidative C&#x2212;C Bond Formation
;
_journal_issue 23
_journal_name_full 'Inorganic Chemistry'
_journal_page_first 9510
_journal_page_last 9512
_journal_paper_doi 10.1021/ic7009429
_journal_volume 46
_journal_year 2007
_chemical_formula_moiety 'C29 H36 Cu2 I2 N2 S3, C2 H3 N'
_chemical_formula_sum 'C31 H39 Cu2 I2 N3 S3'
_chemical_formula_weight 930.71
_chemical_melting_point 378.5(15)
_chemical_name_systematic
; 
 ? 
;
_space_group_IT_number 2
_symmetry_cell_setting triclinic
_symmetry_space_group_name_Hall '-P 1'
_symmetry_space_group_name_H-M 'P -1'
_atom_sites_solution_hydrogens geom
_atom_sites_solution_primary direct
_atom_sites_solution_secondary difmap
_audit_creation_method SHELXL-97
_cell_angle_alpha 84.473(3)
_cell_angle_beta 68.200(3)
_cell_angle_gamma 73.740(3)
_cell_formula_units_Z 2
_cell_length_a 10.686(2)
_cell_length_b 13.399(3)
_cell_length_c 14.177(3)
_cell_measurement_reflns_used 9981
_cell_measurement_temperature 173(2)
_cell_measurement_theta_max 25.419
_cell_measurement_theta_min 2.224
_cell_volume 1809.3(7)
_computing_cell_refinement 'SMART V 5.625 (Bruker, 1999)'
_computing_data_collection 'SMART V 5.625 (Bruker, 1999)'
_computing_data_reduction 'SAINT V 6.23C (Bruker, 1999)'
_computing_molecular_graphics 'SHELXTL V 6.12 (Sheldrick, 2000)'
_computing_publication_material 'SHELXTL V 6.12 (Sheldrick, 2000)'
_computing_structure_refinement 'SHELXTL V 6.12 (Sheldrick, 2000)'
_computing_structure_solution 'SHELXTL V 6.12 (Sheldrick, 2000)'
_diffrn_ambient_temperature 173(2)
_diffrn_detector_area_resol_mean 0.661
_diffrn_measured_fraction_theta_full 0.996
_diffrn_measured_fraction_theta_max 0.996
_diffrn_measurement_device_type 'Bruker Smart Apex CCD diffractometer'
_diffrn_measurement_method \w-scans
_diffrn_radiation_monochromator graphite
_diffrn_radiation_source 'fine-focus sealed tube'
_diffrn_radiation_type MoK\a
_diffrn_radiation_wavelength 0.71073
_diffrn_reflns_av_R_equivalents 0.0249
_diffrn_reflns_av_sigmaI/netI 0.0259
_diffrn_reflns_limit_h_max 12
_diffrn_reflns_limit_h_min -12
_diffrn_reflns_limit_k_max 16
_diffrn_reflns_limit_k_min -16
_diffrn_reflns_limit_l_max 17
_diffrn_reflns_limit_l_min -17
_diffrn_reflns_number 20073
_diffrn_reflns_theta_full 25.42
_diffrn_reflns_theta_max 25.42
_diffrn_reflns_theta_min 1.58
_diffrn_standards_decay_% 0
_exptl_absorpt_coefficient_mu 3.079
_exptl_absorpt_correction_T_max 0.5924
_exptl_absorpt_correction_T_min 0.4782
_exptl_absorpt_correction_type multi-scan
_exptl_absorpt_process_details '(Sheldrick, 2004)'
_exptl_crystal_colour colorless
_exptl_crystal_density_diffrn 1.708
_exptl_crystal_density_method 'not measured'
_exptl_crystal_description 'triangular prism'
_exptl_crystal_F_000 916
_exptl_crystal_size_max 0.34
_exptl_crystal_size_mid 0.18
_exptl_crystal_size_min 0.17
_refine_diff_density_max 0.658
_refine_diff_density_min -0.259
_refine_diff_density_rms 0.070
_refine_ls_extinction_method none
_refine_ls_goodness_of_fit_ref 1.026
_refine_ls_hydrogen_treatment noref
_refine_ls_matrix_type full
_refine_ls_number_parameters 378
_refine_ls_number_reflns 6646
_refine_ls_number_restraints 0
_refine_ls_restrained_S_all 1.026
_refine_ls_R_factor_all 0.0245
_refine_ls_R_factor_gt 0.0221
_refine_ls_shift/su_max 0.004
_refine_ls_shift/su_mean 0.000
_refine_ls_structure_factor_coef Fsqd
_refine_ls_weighting_details 'calc w=1/[\s^2^(Fo^2^)+(0.0300P)^2^+0.5634P] where P=(Fo^2^+2Fc^2^)/3'
_refine_ls_weighting_scheme calc
_refine_ls_wR_factor_gt 0.0553
_refine_ls_wR_factor_ref 0.0566
_reflns_number_gt 6145
_reflns_number_total 6646
_reflns_threshold_expression >2sigma(I)
_cod_data_source_file ic7009429sup1.cif
_cod_data_source_block 005CPI07
_cod_depositor_comments
;
The following automatic conversions were performed:

'_chemical_melting_point' value '377-380' was changed to '378.5(15)'
- the average value was taken and precision was
estimated.

'_symmetry_cell_setting' value 'Triclinic' changed to
'triclinic' according to
/home/saulius/struct/CIF-dictionaries/cif_core.dic dictionary named
'cif_core.dic' version 2.4.2 from 2011-04-26.

Automatic conversion script
Id: cif_fix_values 1891 2012-01-12 08:04:46Z andrius 
;
_cod_original_cell_volume 1809.2(7)
_cod_database_code 4333404

loop_
_symmetry_equiv_pos_as_xyz
'x, y, z'
'-x, -y, -z'

loop_
_atom_site_label
_atom_site_type_symbol
_atom_site_fract_x
_atom_site_fract_y
_atom_site_fract_z
_atom_site_U_iso_or_equiv
_atom_site_adp_type
_atom_site_occupancy
_atom_site_symmetry_multiplicity
_atom_site_calc_flag
_atom_site_refinement_flags
I1 I 0.452621(16) 1.152886(12) 0.081863(12) 0.03117(5) Uani 1 1 d .
I2 I 0.329205(16) 0.646806(12) 0.515428(13) 0.03495(6) Uani 1 1 d .
Cu1 Cu 0.54828(3) 0.95190(2) 0.06908(2) 0.02997(8) Uani 1 1 d .
Cu2 Cu 0.56251(3) 0.51731(2) 0.39889(2) 0.03365(8) Uani 1 1 d .
N1 N 0.6342(2) 0.73231(15) 0.20718(15) 0.0291(4) Uani 1 1 d .
S1 S 0.75164(6) 0.88667(5) 0.10180(4) 0.02838(13) Uani 1 1 d .
S2 S 0.39101(6) 0.87479(5) 0.19306(4) 0.02778(13) Uani 1 1 d .
S3 S 0.73674(6) 0.60483(5) 0.33463(5) 0.02863(13) Uani 1 1 d .
C1 C 0.7466(2) 0.74688(18) 0.11849(18) 0.0296(5) Uani 1 1 d .
H1A H 0.7368 0.7232 0.0582 0.035 Uiso 1 1 calc R
H1B H 0.8359 0.7038 0.1232 0.035 Uiso 1 1 calc R
C2 C 0.5008(2) 0.74125(18) 0.20218(19) 0.0293(5) Uani 1 1 d .
H2A H 0.4469 0.7081 0.2634 0.035 Uiso 1 1 calc R
H2B H 0.5153 0.7006 0.1426 0.035 Uiso 1 1 calc R
C3 C 0.6476(3) 0.73634(18) 0.30301(18) 0.0308(5) Uani 1 1 d .
H3A H 0.5540 0.7607 0.3562 0.037 Uiso 1 1 calc R
H3B H 0.7025 0.7859 0.3001 0.037 Uiso 1 1 calc R
C4 C 0.9129(2) 0.87322(18) -0.00323(18) 0.0284(5) Uani 1 1 d .
C5 C 1.0390(3) 0.84817(19) 0.01429(19) 0.0321(5) Uani 1 1 d .
C6 C 1.1620(3) 0.8368(2) -0.0700(2) 0.0363(6) Uani 1 1 d .
H6 H 1.2482 0.8206 -0.0594 0.044 Uiso 1 1 calc R
C7 C 1.1645(3) 0.8481(2) -0.1686(2) 0.0351(6) Uani 1 1 d .
C8 C 1.0379(3) 0.8744(2) -0.1831(2) 0.0408(6) Uani 1 1 d .
H8 H 1.0369 0.8835 -0.2501 0.049 Uiso 1 1 calc R
C9 C 0.9132(3) 0.8873(2) -0.1014(2) 0.0371(6) Uani 1 1 d .
H9 H 0.8273 0.9059 -0.1127 0.044 Uiso 1 1 calc R
C10 C 1.0453(3) 0.8342(3) 0.1192(2) 0.0494(8) Uani 1 1 d .
H10A H 1.1401 0.8302 0.1152 0.074 Uiso 1 1 calc R
H10B H 1.0207 0.7699 0.1484 0.074 Uiso 1 1 calc R
H10C H 0.9792 0.8934 0.1622 0.074 Uiso 1 1 calc R
C11 C 1.3028(3) 0.8298(2) -0.2563(2) 0.0453(7) Uani 1 1 d .
H11A H 1.2862 0.8479 -0.3201 0.068 Uiso 1 1 calc R
H11B H 1.3541 0.7564 -0.2584 0.068 Uiso 1 1 calc R
H11C H 1.3578 0.8732 -0.2474 0.068 Uiso 1 1 calc R
C12 C 0.3434(2) 0.92669(18) 0.31607(18) 0.0265(5) Uani 1 1 d .
C13 C 0.2233(2) 0.91181(17) 0.39468(18) 0.0258(5) Uani 1 1 d .
C14 C 0.1885(2) 0.95711(18) 0.48845(19) 0.0289(5) Uani 1 1 d .
H14 H 0.1077 0.9477 0.5427 0.035 Uiso 1 1 calc R
C15 C 0.2660(2) 1.01528(18) 0.50632(18) 0.0286(5) Uani 1 1 d .
C16 C 0.3855(3) 1.02777(19) 0.42676(19) 0.0314(5) Uani 1 1 d .
H16 H 0.4412 1.0665 0.4375 0.038 Uiso 1 1 calc R
C17 C 0.4234(2) 0.98435(19) 0.33263(19) 0.0301(5) Uani 1 1 d .
H17 H 0.5046 0.9938 0.2788 0.036 Uiso 1 1 calc R
C18 C 0.1347(3) 0.85063(19) 0.37839(19) 0.0323(5) Uani 1 1 d .
H18A H 0.0527 0.8529 0.4404 0.048 Uiso 1 1 calc R
H18B H 0.1893 0.7783 0.3619 0.048 Uiso 1 1 calc R
H18C H 0.1043 0.8808 0.3222 0.048 Uiso 1 1 calc R
C19 C 0.2213(3) 1.0679(2) 0.6073(2) 0.0368(6) Uani 1 1 d .
H19A H 0.1793 1.1422 0.6019 0.055 Uiso 1 1 calc R
H19B H 0.3028 1.0586 0.6266 0.055 Uiso 1 1 calc R
H19C H 0.1526 1.0370 0.6591 0.055 Uiso 1 1 calc R
C20 C 0.7854(2) 0.63625(18) 0.43383(18) 0.0278(5) Uani 1 1 d .
C21 C 0.9263(3) 0.61983(19) 0.41881(19) 0.0313(5) Uani 1 1 d .
C22 C 0.9576(3) 0.6512(2) 0.4963(2) 0.0355(6) Uani 1 1 d .
H22 H 1.0529 0.6395 0.4880 0.043 Uiso 1 1 calc R
C23 C 0.8558(3) 0.6988(2) 0.5850(2) 0.0353(6) Uani 1 1 d .
C24 C 0.7169(3) 0.7123(2) 0.59811(19) 0.0343(6) Uani 1 1 d .
H24 H 0.6453 0.7439 0.6587 0.041 Uiso 1 1 calc R
C25 C 0.6818(3) 0.6802(2) 0.52389(19) 0.0318(5) Uani 1 1 d .
H25 H 0.5864 0.6882 0.5344 0.038 Uiso 1 1 calc R
C26 C 1.0435(3) 0.5709(2) 0.3239(2) 0.0475(7) Uani 1 1 d .
H26A H 1.1333 0.5655 0.3304 0.071 Uiso 1 1 calc R
H26B H 1.0366 0.6141 0.2653 0.071 Uiso 1 1 calc R
H26C H 1.0368 0.5014 0.3144 0.071 Uiso 1 1 calc R
C27 C 0.8947(3) 0.7379(3) 0.6641(2) 0.0520(8) Uani 1 1 d .
H27A H 0.8697 0.8140 0.6637 0.078 Uiso 1 1 calc R
H27B H 0.9955 0.7110 0.6486 0.078 Uiso 1 1 calc R
H27C H 0.8441 0.7138 0.7313 0.078 Uiso 1 1 calc R
N2 N 0.5154(3) 0.47995(17) 0.28487(18) 0.0416(5) Uani 1 1 d .
C28 C 0.4788(3) 0.4624(2) 0.2249(2) 0.0434(7) Uani 1 1 d .
C29 C 0.4299(5) 0.4411(3) 0.1472(3) 0.0755(11) Uani 1 1 d .
H29A H 0.3857 0.3837 0.1692 0.113 Uiso 1 1 calc R
H29B H 0.5094 0.4220 0.0832 0.113 Uiso 1 1 calc R
H29C H 0.3618 0.5034 0.1370 0.113 Uiso 1 1 calc R
N3 N 0.2177(6) 0.5161(5) 0.9927(4) 0.145(2) Uani 1 1 d .
C30 C 0.1638(5) 0.5518(4) 0.9394(4) 0.0850(13) Uani 1 1 d .
C31 C 0.0934(4) 0.5955(3) 0.8698(3) 0.0719(11) Uani 1 1 d .
H31A H 0.0438 0.5476 0.8614 0.108 Uiso 1 1 calc R
H31B H 0.1622 0.6066 0.8039 0.108 Uiso 1 1 calc R
H31C H 0.0264 0.6621 0.8969 0.108 Uiso 1 1 calc R

loop_
_atom_site_aniso_label
_atom_site_aniso_U_11
_atom_site_aniso_U_22
_atom_site_aniso_U_33
_atom_site_aniso_U_23
_atom_site_aniso_U_13
_atom_site_aniso_U_12
I1 0.03555(10) 0.03028(9) 0.02951(9) -0.00343(6) -0.01329(7) -0.00816(7)
I2 0.02818(9) 0.03292(10) 0.04548(11) 0.00545(7) -0.01745(8) -0.00670(7)
Cu1 0.03037(16) 0.03200(16) 0.02759(16) 0.00306(12) -0.01135(13) -0.00801(13)
Cu2 0.03949(18) 0.03270(17) 0.03580(17) 0.00378(13) -0.01864(14) -0.01456(14)
N1 0.0319(11) 0.0323(11) 0.0254(10) 0.0045(8) -0.0112(9) -0.0121(9)
S1 0.0268(3) 0.0311(3) 0.0283(3) 0.0026(2) -0.0103(2) -0.0096(2)
S2 0.0284(3) 0.0336(3) 0.0238(3) 0.0004(2) -0.0100(2) -0.0112(2)
S3 0.0320(3) 0.0293(3) 0.0284(3) 0.0018(2) -0.0133(3) -0.0110(2)
C1 0.0308(13) 0.0285(12) 0.0295(13) 0.0021(10) -0.0111(11) -0.0083(10)
C2 0.0326(13) 0.0286(12) 0.0291(12) 0.0000(10) -0.0104(10) -0.0126(10)
C3 0.0408(14) 0.0279(12) 0.0285(13) 0.0054(10) -0.0161(11) -0.0134(11)
C4 0.0267(12) 0.0301(12) 0.0298(13) 0.0028(10) -0.0090(10) -0.0121(10)
C5 0.0306(13) 0.0331(13) 0.0353(14) -0.0028(11) -0.0129(11) -0.0102(11)
C6 0.0285(13) 0.0401(15) 0.0423(15) -0.0030(12) -0.0128(12) -0.0109(11)
C7 0.0330(13) 0.0346(14) 0.0388(14) 0.0011(11) -0.0097(12) -0.0152(11)
C8 0.0399(15) 0.0580(18) 0.0289(13) 0.0094(12) -0.0119(12) -0.0234(13)
C9 0.0297(13) 0.0465(16) 0.0374(14) 0.0107(12) -0.0137(12) -0.0150(12)
C10 0.0365(15) 0.080(2) 0.0367(15) -0.0060(15) -0.0173(13) -0.0152(15)
C11 0.0358(15) 0.0551(18) 0.0389(15) -0.0003(13) -0.0038(12) -0.0159(13)
C12 0.0263(11) 0.0266(12) 0.0265(12) -0.0004(9) -0.0105(10) -0.0055(9)
C13 0.0240(11) 0.0245(12) 0.0288(12) 0.0021(9) -0.0112(10) -0.0045(9)
C14 0.0240(11) 0.0296(12) 0.0307(13) 0.0009(10) -0.0084(10) -0.0056(10)
C15 0.0286(12) 0.0292(12) 0.0276(12) -0.0010(10) -0.0120(10) -0.0041(10)
C16 0.0325(13) 0.0326(13) 0.0348(13) -0.0014(11) -0.0153(11) -0.0124(11)
C17 0.0273(12) 0.0348(13) 0.0293(13) 0.0019(10) -0.0092(10) -0.0119(10)
C18 0.0283(12) 0.0363(14) 0.0333(13) -0.0017(11) -0.0086(11) -0.0128(11)
C19 0.0357(14) 0.0421(15) 0.0338(14) -0.0094(12) -0.0131(12) -0.0082(12)
C20 0.0311(13) 0.0266(12) 0.0296(12) 0.0043(10) -0.0135(10) -0.0115(10)
C21 0.0297(13) 0.0306(13) 0.0340(13) 0.0037(11) -0.0125(11) -0.0084(10)
C22 0.0260(13) 0.0433(15) 0.0413(15) 0.0017(12) -0.0151(12) -0.0117(11)
C23 0.0363(14) 0.0402(14) 0.0368(14) 0.0015(11) -0.0184(12) -0.0146(12)
C24 0.0332(13) 0.0404(14) 0.0297(13) -0.0018(11) -0.0097(11) -0.0120(11)
C25 0.0267(12) 0.0406(14) 0.0311(13) 0.0008(11) -0.0115(11) -0.0120(11)
C26 0.0320(14) 0.0590(19) 0.0448(17) -0.0106(14) -0.0105(13) -0.0026(13)
C27 0.0427(17) 0.076(2) 0.0464(17) -0.0141(16) -0.0191(14) -0.0204(15)
N2 0.0545(14) 0.0388(13) 0.0425(13) 0.0026(10) -0.0250(12) -0.0196(11)
C28 0.0594(18) 0.0354(15) 0.0442(16) 0.0008(12) -0.0256(15) -0.0166(13)
C29 0.107(3) 0.079(3) 0.067(2) -0.008(2) -0.055(2) -0.030(2)
N3 0.167(5) 0.174(5) 0.132(4) 0.061(4) -0.082(4) -0.083(4)
C30 0.099(3) 0.085(3) 0.077(3) 0.007(2) -0.023(3) -0.047(3)
C31 0.085(3) 0.054(2) 0.072(3) -0.0138(18) -0.016(2) -0.0234(19)

loop_
_atom_type_symbol
_atom_type_description
_atom_type_scat_dispersion_real
_atom_type_scat_dispersion_imag
_atom_type_scat_source
C C 0.0033 0.0016 'International Tables Vol C Tables 4.2.6.8 and 6.1.1.4'
H H 0.0000 0.0000 'International Tables Vol C Tables 4.2.6.8 and 6.1.1.4'
N N 0.0061 0.0033 'International Tables Vol C Tables 4.2.6.8 and 6.1.1.4'
S S 0.1246 0.1234 'International Tables Vol C Tables 4.2.6.8 and 6.1.1.4'
Cu Cu 0.3201 1.2651 'International Tables Vol C Tables 4.2.6.8 and 6.1.1.4'
I I -0.4742 1.8119 'International Tables Vol C Tables 4.2.6.8 and 6.1.1.4'

loop_
_geom_angle_atom_site_label_1
_geom_angle_atom_site_label_2
_geom_angle_atom_site_label_3
_geom_angle
_geom_angle_site_symmetry_1
_geom_angle_site_symmetry_3
Cu1 I1 Cu1 59.432(14) . 2_675
Cu2 I2 Cu2 62.715(17) 2_666 .
S1 Cu1 S2 103.12(3) . .
S1 Cu1 I1 114.978(19) . .
S2 Cu1 I1 109.94(2) . .
S1 Cu1 Cu1 142.48(2) . 2_675
S2 Cu1 Cu1 113.11(3) . 2_675
I1 Cu1 Cu1 61.753(14) . 2_675
S1 Cu1 I1 111.42(2) . 2_675
S2 Cu1 I1 93.01(2) . 2_675
I1 Cu1 I1 120.568(14) . 2_675
Cu1 Cu1 I1 58.815(18) 2_675 2_675
N2 Cu2 S3 109.55(7) . .
N2 Cu2 I2 111.81(7) . 2_666
S3 Cu2 I2 104.52(2) . 2_666
N2 Cu2 I2 104.63(7) . .
S3 Cu2 I2 108.96(2) . .
I2 Cu2 I2 117.285(17) 2_666 .
N2 Cu2 Cu2 126.75(7) . 2_666
S3 Cu2 Cu2 123.63(2) . 2_666
I2 Cu2 Cu2 59.569(14) 2_666 2_666
I2 Cu2 Cu2 57.716(14) . 2_666
C1 N1 C2 120.21(19) . .
C1 N1 C3 117.6(2) . .
C2 N1 C3 120.1(2) . .
C4 S1 C1 99.65(11) . .
C4 S1 Cu1 117.38(8) . .
C1 S1 Cu1 97.72(8) . .
C12 S2 C2 101.97(11) . .
C12 S2 Cu1 111.95(8) . .
C2 S2 Cu1 102.99(8) . .
C20 S3 C3 100.47(11) . .
C20 S3 Cu2 110.91(8) . .
C3 S3 Cu2 104.94(8) . .
N1 C1 S1 111.94(17) . .
N1 C2 S2 117.50(16) . .
N1 C3 S3 109.22(16) . .
C9 C4 C5 120.3(2) . .
C9 C4 S1 120.04(19) . .
C5 C4 S1 119.66(18) . .
C6 C5 C4 117.5(2) . .
C6 C5 C10 119.7(2) . .
C4 C5 C10 122.8(2) . .
C7 C6 C5 122.9(2) . .
C6 C7 C8 118.0(2) . .
C6 C7 C11 119.8(2) . .
C8 C7 C11 122.2(2) . .
C9 C8 C7 120.9(2) . .
C8 C9 C4 120.3(2) . .
C17 C12 C13 120.6(2) . .
C17 C12 S2 119.62(18) . .
C13 C12 S2 119.72(17) . .
C14 C13 C12 117.3(2) . .
C14 C13 C18 121.2(2) . .
C12 C13 C18 121.6(2) . .
C15 C14 C13 123.0(2) . .
C14 C15 C16 118.2(2) . .
C14 C15 C19 121.7(2) . .
C16 C15 C19 120.0(2) . .
C17 C16 C15 120.5(2) . .
C16 C17 C12 120.3(2) . .
C25 C20 C21 120.7(2) . .
C25 C20 S3 119.43(18) . .
C21 C20 S3 119.85(19) . .
C22 C21 C20 117.3(2) . .
C22 C21 C26 119.4(2) . .
C20 C21 C26 123.3(2) . .
C23 C22 C21 123.0(2) . .
C22 C23 C24 118.2(2) . .
C22 C23 C27 121.1(2) . .
C24 C23 C27 120.7(2) . .
C25 C24 C23 120.5(2) . .
C24 C25 C20 120.3(2) . .
C28 N2 Cu2 174.8(3) . .
N2 C28 C29 179.1(4) . .
N3 C30 C31 178.5(6) . .

loop_
_geom_bond_atom_site_label_1
_geom_bond_atom_site_label_2
_geom_bond_distance
_geom_bond_site_symmetry_2
I1 Cu1 2.5971(6) .
I1 Cu1 2.6742(5) 2_675
I2 Cu2 2.5989(5) 2_666
I2 Cu2 2.6507(5) .
Cu1 S1 2.3041(8) .
Cu1 S2 2.3258(7) .
Cu1 Cu1 2.6138(7) 2_675
Cu1 I1 2.6742(5) 2_675
Cu2 N2 2.004(2) .
Cu2 S3 2.3300(7) .
Cu2 I2 2.5989(5) 2_666
Cu2 Cu2 2.7321(8) 2_666
N1 C1 1.423(3) .
N1 C2 1.424(3) .
N1 C3 1.426(3) .
S1 C4 1.787(2) .
S1 C1 1.878(2) .
S2 C12 1.778(2) .
S2 C2 1.867(2) .
S3 C20 1.790(2) .
S3 C3 1.854(2) .
C4 C9 1.386(4) .
C4 C5 1.403(3) .
C5 C6 1.392(4) .
C5 C10 1.505(4) .
C6 C7 1.382(4) .
C7 C8 1.387(4) .
C7 C11 1.511(4) .
C8 C9 1.382(4) .
C12 C17 1.392(3) .
C12 C13 1.402(3) .
C13 C14 1.391(3) .
C13 C18 1.502(3) .
C14 C15 1.384(3) .
C15 C16 1.394(3) .
C15 C19 1.507(3) .
C16 C17 1.378(3) .
C20 C25 1.390(3) .
C20 C21 1.395(3) .
C21 C22 1.391(4) .
C21 C26 1.505(4) .
C22 C23 1.386(4) .
C23 C24 1.387(4) .
C23 C27 1.511(4) .
C24 C25 1.380(4) .
N2 C28 1.127(3) .
C28 C29 1.463(4) .
N3 C30 1.109(6) .
C30 C31 1.440(6) .
